data_4080678
loop_
_publ_author_name
'Ibrahim, Nada'
'Vilhelmsen, Mie H\/ojer'
'Pernpointner, Markus'
'Rominger, Frank'
'Hashmi, A. Stephen K.'

_publ_section_title
;
 Gold Phenolate Complexes: Synthesis, Structure, and Reactivity
;
_journal_issue 9
_journal_name_full Organometallics
_journal_page_first 2576
_journal_paper_doi 10.1021/om400060s
_journal_volume 32
_journal_year 2013
_chemical_formula_sum 'C29 H33 Au N2 O3'
_chemical_formula_weight 654.54
_chemical_name_common '1 in manuscript'
_chemical_name_systematic
; 
 ? 
;
_space_group_IT_number 14
_symmetry_cell_setting monoclinic
_symmetry_space_group_name_Hall '-P 2yn'
_symmetry_space_group_name_H-M 'P 1 21/n 1'
_atom_sites_solution_hydrogens geom
_atom_sites_solution_primary direct
_atom_sites_solution_secondary difmap
_audit_creation_method SHELXL-97
_cell_angle_alpha 90.00
_cell_angle_beta 90.662(1)
_cell_angle_gamma 90.00
_cell_formula_units_Z 4
_cell_length_a 8.5084(1)
_cell_length_b 14.5398(2)
_cell_length_c 22.3966(4)
_cell_measurement_reflns_used 8192
_cell_measurement_temperature 200(2)
_cell_volume 2770.51(7)
_computing_cell_refinement 'Bruker SAINT'
_computing_data_collection 'Bruker SMART'
_computing_data_reduction 'Bruker SAINT'
_computing_molecular_graphics 'Bruker SHELXTL'
_computing_publication_material 'Bruker SHELXTL'
_computing_structure_refinement 'SHELXL-97 (Sheldrick, 2008)'
_computing_structure_solution 'SHELXS-97 (Sheldrick, 2008)'
_diffrn_ambient_temperature 200(2)
_diffrn_measured_fraction_theta_full 0.998
_diffrn_measured_fraction_theta_max 0.998
_diffrn_measurement_device_type 'Bruker SMART CCD'
_diffrn_measurement_method '\w scans'
_diffrn_radiation_monochromator graphite
_diffrn_radiation_source 'fine-focus sealed tube'
_diffrn_radiation_type MoK\a
_diffrn_radiation_wavelength 0.71073
_diffrn_reflns_av_R_equivalents 0.0592
_diffrn_reflns_av_sigmaI/netI 0.0413
_diffrn_reflns_limit_h_max 11
_diffrn_reflns_limit_h_min -11
_diffrn_reflns_limit_k_max 18
_diffrn_reflns_limit_k_min -18
_diffrn_reflns_limit_l_max 29
_diffrn_reflns_limit_l_min -29
_diffrn_reflns_number 27359
_diffrn_reflns_theta_full 27.46
_diffrn_reflns_theta_max 27.46
_diffrn_reflns_theta_min 1.67
_exptl_absorpt_coefficient_mu 5.341
_exptl_absorpt_correction_T_max 0.7400
_exptl_absorpt_correction_T_min 0.2073
_exptl_absorpt_correction_type multi-scan
_exptl_absorpt_process_details
;
Sheldrick, G. M. (2008). <i>SADABS</i>. University of G\"ottingen, Germany.
;
_exptl_crystal_colour colorless
_exptl_crystal_density_diffrn 1.569
_exptl_crystal_density_method 'not measured'
_exptl_crystal_description polyhedron
_exptl_crystal_F_000 1296
_exptl_crystal_size_max 0.43
_exptl_crystal_size_mid 0.08
_exptl_crystal_size_min 0.06
_refine_diff_density_max 0.747
_refine_diff_density_min -0.853
_refine_diff_density_rms 0.111
_refine_ls_extinction_method none
_refine_ls_goodness_of_fit_ref 1.062
_refine_ls_hydrogen_treatment constr
_refine_ls_matrix_type full
_refine_ls_number_parameters 324
_refine_ls_number_reflns 6314
_refine_ls_number_restraints 0
_refine_ls_restrained_S_all 1.062
_refine_ls_R_factor_all 0.0316
_refine_ls_R_factor_gt 0.0261
_refine_ls_shift/su_max 0.001
_refine_ls_shift/su_mean 0.000
_refine_ls_structure_factor_coef Fsqd
_refine_ls_weighting_details 'calc w=1/[\s^2^(Fo^2^)+(0.0267P)^2^+1.8361P] where P=(Fo^2^+2Fc^2^)/3'
_refine_ls_weighting_scheme calc
_refine_ls_wR_factor_gt 0.0650
_refine_ls_wR_factor_ref 0.0681
_reflns_number_gt 5585
_reflns_number_total 6314
_reflns_threshold_expression >2sigma(I)
_cod_data_source_file om400060s_si_002.cif
_cod_data_source_block ni9
_cod_depositor_comments
;
The following automatic conversions were performed:

'_symmetry_cell_setting' value 'Monoclinic' changed to 'monoclinic'
according to /home/saulius/struct/CIF-dictionaries/cif_core.dic
dictionary named 'cif_core.dic' version 2.3.1 from 2005-06-27.

Automatic conversion script
Id: cif_fix_values 1891 2012-01-12 08:04:46Z andrius 
;
_cod_original_sg_symbol_H-M P2(1)/n
_cod_database_code 4080678

loop_
_symmetry_equiv_pos_as_xyz
'x, y, z'
'-x+1/2, y+1/2, -z+1/2'
'-x, -y, -z'
'x-1/2, -y-1/2, z-1/2'

loop_
_atom_site_label
_atom_site_type_symbol
_atom_site_fract_x
_atom_site_fract_y
_atom_site_fract_z
_atom_site_U_iso_or_equiv
_atom_site_adp_type
_atom_site_occupancy
_atom_site_symmetry_multiplicity
_atom_site_calc_flag
_atom_site_refinement_flags
Au1 Au 0.191512(13) 0.325659(8) 0.085722(5) 0.02369(5) Uani 1 1 d .
O1 O 0.2092(3) 0.42004(16) 0.15123(10) 0.0350(5) Uani 1 1 d .
C1 C 0.1764(3) 0.2428(2) 0.01680(13) 0.0227(6) Uani 1 1 d .
N2 N 0.1287(3) 0.15358(17) 0.01528(12) 0.0255(5) Uani 1 1 d .
C3 C 0.1249(4) 0.1208(2) -0.04263(14) 0.0329(7) Uani 1 1 d .
H3 H 0.0939 0.0610 -0.0552 0.039 Uiso 1 1 calc R
C4 C 0.1735(5) 0.1901(2) -0.07773(16) 0.0356(8) Uani 1 1 d .
H4 H 0.1845 0.1884 -0.1199 0.043 Uiso 1 1 calc R
N5 N 0.2042(3) 0.26426(18) -0.04067(12) 0.0270(5) Uani 1 1 d .
C11 C 0.0932(4) 0.0991(2) 0.06764(13) 0.0247(6) Uani 1 1 d .
C12 C -0.0522(4) 0.1115(2) 0.09540(14) 0.0271(6) Uani 1 1 d .
C13 C -0.0815(4) 0.0590(2) 0.14597(15) 0.0317(7) Uani 1 1 d .
H13 H -0.1783 0.0669 0.1661 0.038 Uiso 1 1 calc R
C14 C 0.0266(4) -0.0048(2) 0.16812(15) 0.0343(7) Uani 1 1 d .
C15 C 0.1671(4) -0.0168(3) 0.13765(16) 0.0368(8) Uani 1 1 d .
H15 H 0.2397 -0.0618 0.1515 0.044 Uiso 1 1 calc R
C16 C 0.2042(4) 0.0352(3) 0.08757(15) 0.0347(8) Uani 1 1 d .
C17 C -0.1732(5) 0.1773(2) 0.0710(2) 0.0456(10) Uani 1 1 d .
H17A H -0.2739 0.1666 0.0906 0.068 Uiso 1 1 calc R
H17B H -0.1858 0.1677 0.0279 0.068 Uiso 1 1 calc R
H17C H -0.1389 0.2407 0.0785 0.068 Uiso 1 1 calc R
C18 C -0.0062(5) -0.0600(3) 0.22354(17) 0.0508(10) Uani 1 1 d .
H18A H 0.0125 -0.0217 0.2589 0.076 Uiso 1 1 calc R
H18B H 0.0635 -0.1137 0.2250 0.076 Uiso 1 1 calc R
H18C H -0.1159 -0.0806 0.2228 0.076 Uiso 1 1 calc R
C19 C 0.3586(4) 0.0221(3) 0.05661(18) 0.0472(9) Uani 1 1 d .
H19A H 0.3394 0.0003 0.0158 0.071 Uiso 1 1 calc R
H19B H 0.4219 -0.0234 0.0784 0.071 Uiso 1 1 calc R
H19C H 0.4152 0.0808 0.0555 0.071 Uiso 1 1 calc R
C21 C 0.2523(4) 0.3543(2) -0.06121(13) 0.0257(6) Uani 1 1 d .
C22 C 0.4120(4) 0.3714(2) -0.06815(15) 0.0309(7) Uani 1 1 d .
C23 C 0.4552(4) 0.4581(2) -0.08912(16) 0.0348(8) Uani 1 1 d .
H23 H 0.5635 0.4716 -0.0940 0.042 Uiso 1 1 calc R
C24 C 0.3449(4) 0.5249(2) -0.10297(14) 0.0293(7) Uani 1 1 d .
C25 C 0.1863(4) 0.5048(2) -0.09538(16) 0.0327(7) Uani 1 1 d .
H25 H 0.1095 0.5501 -0.1049 0.039 Uiso 1 1 calc R
C26 C 0.1379(4) 0.4186(2) -0.07385(15) 0.0311(7) Uani 1 1 d .
C27 C 0.5352(5) 0.2979(3) -0.0544(2) 0.0532(11) Uani 1 1 d .
H27A H 0.5108 0.2681 -0.0164 0.080 Uiso 1 1 calc R
H27B H 0.6393 0.3266 -0.0516 0.080 Uiso 1 1 calc R
H27C H 0.5346 0.2519 -0.0864 0.080 Uiso 1 1 calc R
C28 C 0.3934(4) 0.6186(2) -0.12571(18) 0.0391(8) Uani 1 1 d .
H28A H 0.4012 0.6617 -0.0921 0.059 Uiso 1 1 calc R
H28B H 0.3147 0.6410 -0.1545 0.059 Uiso 1 1 calc R
H28C H 0.4956 0.6139 -0.1452 0.059 Uiso 1 1 calc R
C29 C -0.0347(4) 0.3988(3) -0.0652(2) 0.0485(10) Uani 1 1 d .
H29A H -0.0632 0.3422 -0.0864 0.073 Uiso 1 1 calc R
H29B H -0.0972 0.4501 -0.0811 0.073 Uiso 1 1 calc R
H29C H -0.0555 0.3914 -0.0225 0.073 Uiso 1 1 calc R
C31 C 0.1177(4) 0.4233(2) 0.19886(14) 0.0273(6) Uani 1 1 d .
C32 C 0.0388(4) 0.3460(2) 0.22127(15) 0.0304(7) Uani 1 1 d .
H32 H 0.0472 0.2882 0.2018 0.036 Uiso 1 1 calc R
C33 C -0.0517(4) 0.3552(2) 0.27237(15) 0.0304(7) Uani 1 1 d .
C34 C -0.0655(4) 0.4388(2) 0.30183(16) 0.0350(8) Uani 1 1 d .
H34 H -0.1257 0.4437 0.3371 0.042 Uiso 1 1 calc R
C35 C 0.0106(4) 0.5149(2) 0.27861(16) 0.0329(7) Uani 1 1 d .
C36 C 0.1022(4) 0.5084(2) 0.22806(15) 0.0307(7) Uani 1 1 d .
H36 H 0.1544 0.5613 0.2132 0.037 Uiso 1 1 calc R
O37 O -0.1337(3) 0.28386(18) 0.29830(12) 0.0462(7) Uani 1 1 d .
C37 C -0.1315(7) 0.1970(3) 0.2699(2) 0.0599(13) Uani 1 1 d .
H37A H -0.1684 0.2035 0.2285 0.090 Uiso 1 1 calc R
H37B H -0.2006 0.1545 0.2912 0.090 Uiso 1 1 calc R
H37C H -0.0241 0.1728 0.2704 0.090 Uiso 1 1 calc R
O38 O -0.0094(3) 0.59552(18) 0.31043(13) 0.0483(7) Uani 1 1 d .
C38 C 0.0803(7) 0.6732(3) 0.2929(3) 0.0682(16) Uani 1 1 d .
H38A H 0.1923 0.6574 0.2939 0.102 Uiso 1 1 calc R
H38B H 0.0609 0.7242 0.3204 0.102 Uiso 1 1 calc R
H38C H 0.0495 0.6914 0.2523 0.102 Uiso 1 1 calc R

loop_
_atom_site_aniso_label
_atom_site_aniso_U_11
_atom_site_aniso_U_22
_atom_site_aniso_U_33
_atom_site_aniso_U_23
_atom_site_aniso_U_13
_atom_site_aniso_U_12
Au1 0.02781(8) 0.02326(7) 0.02009(8) -0.00297(4) 0.00464(5) -0.00314(4)
O1 0.0427(13) 0.0340(13) 0.0284(12) -0.0113(10) 0.0093(10) -0.0102(10)
C1 0.0229(14) 0.0249(14) 0.0205(14) 0.0008(11) 0.0044(11) -0.0027(11)
N2 0.0338(14) 0.0225(12) 0.0202(13) -0.0022(10) 0.0048(10) -0.0058(10)
C3 0.0454(19) 0.0287(16) 0.0246(16) -0.0066(13) 0.0053(14) -0.0080(14)
C4 0.050(2) 0.0368(18) 0.0199(16) -0.0080(13) 0.0059(15) -0.0084(15)
N5 0.0321(14) 0.0263(13) 0.0226(13) -0.0003(10) 0.0057(10) -0.0054(11)
C11 0.0343(16) 0.0211(14) 0.0190(14) -0.0015(11) 0.0075(12) -0.0076(12)
C12 0.0326(16) 0.0207(14) 0.0282(16) -0.0068(12) 0.0074(13) -0.0039(12)
C13 0.0328(17) 0.0325(17) 0.0300(17) -0.0103(14) 0.0110(14) -0.0110(13)
C14 0.0386(18) 0.0399(19) 0.0243(16) 0.0012(14) -0.0020(13) -0.0165(15)
C15 0.0363(18) 0.0406(19) 0.0334(18) 0.0084(15) -0.0070(14) -0.0034(15)
C16 0.0300(17) 0.037(2) 0.037(2) -0.0025(14) 0.0007(14) -0.0068(13)
C17 0.036(2) 0.036(2) 0.065(3) 0.0034(17) 0.0134(19) 0.0028(15)
C18 0.053(2) 0.067(3) 0.032(2) 0.0183(19) -0.0001(17) -0.018(2)
C19 0.0337(19) 0.064(3) 0.044(2) 0.005(2) 0.0091(16) 0.0113(18)
C21 0.0307(16) 0.0263(15) 0.0203(15) 0.0011(12) 0.0059(12) -0.0061(12)
C22 0.0265(16) 0.0313(17) 0.0350(18) 0.0034(14) 0.0055(13) 0.0013(13)
C23 0.0289(17) 0.0331(18) 0.043(2) 0.0010(15) 0.0064(14) -0.0041(13)
C24 0.0327(16) 0.0290(16) 0.0263(15) -0.0010(13) 0.0063(13) -0.0040(13)
C25 0.0310(17) 0.0308(17) 0.0364(18) 0.0046(14) 0.0028(14) 0.0025(13)
C26 0.0240(15) 0.0360(18) 0.0332(17) 0.0049(14) 0.0013(13) -0.0054(13)
C27 0.033(2) 0.045(2) 0.082(3) 0.018(2) 0.008(2) 0.0056(17)
C28 0.042(2) 0.0290(17) 0.046(2) 0.0033(15) 0.0082(16) -0.0061(15)
C29 0.0244(17) 0.047(2) 0.075(3) 0.018(2) 0.0049(17) -0.0028(15)
C31 0.0275(15) 0.0301(16) 0.0241(15) -0.0055(12) -0.0025(12) 0.0005(12)
C32 0.0351(17) 0.0292(16) 0.0270(17) -0.0098(13) 0.0033(13) 0.0023(13)
C33 0.0327(17) 0.0310(16) 0.0276(17) -0.0039(14) 0.0058(13) -0.0020(13)
C34 0.0319(17) 0.0411(19) 0.0322(18) -0.0132(15) 0.0078(14) 0.0030(14)
C35 0.0323(17) 0.0299(16) 0.0364(18) -0.0116(14) 0.0006(14) 0.0065(13)
C36 0.0322(16) 0.0287(16) 0.0311(17) -0.0070(13) -0.0006(13) 0.0005(13)
O37 0.0644(18) 0.0357(14) 0.0388(14) -0.0107(12) 0.0227(13) -0.0113(13)
C37 0.095(4) 0.039(2) 0.047(3) -0.0169(19) 0.036(2) -0.015(2)
O38 0.0544(16) 0.0355(14) 0.0554(17) -0.0227(13) 0.0146(13) 0.0031(12)
C38 0.094(4) 0.030(2) 0.081(4) -0.023(2) 0.025(3) -0.002(2)

loop_
_atom_type_symbol
_atom_type_description
_atom_type_scat_dispersion_real
_atom_type_scat_dispersion_imag
_atom_type_scat_source
C C 0.0033 0.0016 'International Tables Vol C Tables 4.2.6.8 and 6.1.1.4'
H H 0.0000 0.0000 'International Tables Vol C Tables 4.2.6.8 and 6.1.1.4'
N N 0.0061 0.0033 'International Tables Vol C Tables 4.2.6.8 and 6.1.1.4'
O O 0.0106 0.0060 'International Tables Vol C Tables 4.2.6.8 and 6.1.1.4'
Au Au -2.0133 8.8022 'International Tables Vol C Tables 4.2.6.8 and 6.1.1.4'

loop_
_geom_angle_atom_site_label_1
_geom_angle_atom_site_label_2
_geom_angle_atom_site_label_3
_geom_angle
C1 Au1 O1 174.86(11)
C31 O1 Au1 124.8(2)
N5 C1 N2 104.6(2)
N5 C1 Au1 126.8(2)
N2 C1 Au1 128.5(2)
C1 N2 C3 110.9(3)
C1 N2 C11 124.5(2)
C3 N2 C11 124.6(3)
C4 C3 N2 106.6(3)
C4 C3 H3 126.7
N2 C3 H3 126.7
C3 C4 N5 106.9(3)
C3 C4 H4 126.6
N5 C4 H4 126.6
C1 N5 C4 111.0(3)
C1 N5 C21 124.5(3)
C4 N5 C21 124.5(3)
C16 C11 C12 122.8(3)
C16 C11 N2 118.4(3)
C12 C11 N2 118.8(3)
C13 C12 C11 117.2(3)
C13 C12 C17 121.1(3)
C11 C12 C17 121.6(3)
C12 C13 C14 122.1(3)
C12 C13 H13 118.9
C14 C13 H13 118.9
C13 C14 C15 118.4(3)
C13 C14 C18 121.4(3)
C15 C14 C18 120.3(3)
C16 C15 C14 122.0(3)
C16 C15 H15 119.0
C14 C15 H15 119.0
C15 C16 C11 117.5(3)
C15 C16 C19 120.6(3)
C11 C16 C19 121.9(3)
C12 C17 H17A 109.5
C12 C17 H17B 109.5
H17A C17 H17B 109.5
C12 C17 H17C 109.5
H17A C17 H17C 109.5
H17B C17 H17C 109.5
C14 C18 H18A 109.5
C14 C18 H18B 109.5
H18A C18 H18B 109.5
C14 C18 H18C 109.5
H18A C18 H18C 109.5
H18B C18 H18C 109.5
C16 C19 H19A 109.5
C16 C19 H19B 109.5
H19A C19 H19B 109.5
C16 C19 H19C 109.5
H19A C19 H19C 109.5
H19B C19 H19C 109.5
C26 C21 C22 123.0(3)
C26 C21 N5 118.5(3)
C22 C21 N5 118.5(3)
C21 C22 C23 117.4(3)
C21 C22 C27 121.4(3)
C23 C22 C27 121.1(3)
C24 C23 C22 121.9(3)
C24 C23 H23 119.0
C22 C23 H23 119.0
C23 C24 C25 118.7(3)
C23 C24 C28 121.4(3)
C25 C24 C28 119.9(3)
C24 C25 C26 121.1(3)
C24 C25 H25 119.5
C26 C25 H25 119.5
C21 C26 C25 117.8(3)
C21 C26 C29 122.1(3)
C25 C26 C29 120.1(3)
C22 C27 H27A 109.5
C22 C27 H27B 109.5
H27A C27 H27B 109.5
C22 C27 H27C 109.5
H27A C27 H27C 109.5
H27B C27 H27C 109.5
C24 C28 H28A 109.5
C24 C28 H28B 109.5
H28A C28 H28B 109.5
C24 C28 H28C 109.5
H28A C28 H28C 109.5
H28B C28 H28C 109.5
C26 C29 H29A 109.5
C26 C29 H29B 109.5
H29A C29 H29B 109.5
C26 C29 H29C 109.5
H29A C29 H29C 109.5
H29B C29 H29C 109.5
O1 C31 C32 123.0(3)
O1 C31 C36 117.6(3)
C32 C31 C36 119.4(3)
C33 C32 C31 119.2(3)
C33 C32 H32 120.4
C31 C32 H32 120.4
O37 C33 C34 114.3(3)
O37 C33 C32 124.1(3)
C34 C33 C32 121.6(3)
C35 C34 C33 118.6(3)
C35 C34 H34 120.7
C33 C34 H34 120.7
O38 C35 C36 123.5(3)
O38 C35 C34 115.0(3)
C36 C35 C34 121.5(3)
C35 C36 C31 119.7(3)
C35 C36 H36 120.1
C31 C36 H36 120.1
C33 O37 C37 118.2(3)
O37 C37 H37A 109.5
O37 C37 H37B 109.5
H37A C37 H37B 109.5
O37 C37 H37C 109.5
H37A C37 H37C 109.5
H37B C37 H37C 109.5
C35 O38 C38 117.5(3)
O38 C38 H38A 109.5
O38 C38 H38B 109.5
H38A C38 H38B 109.5
O38 C38 H38C 109.5
H38A C38 H38C 109.5
H38B C38 H38C 109.5

loop_
_geom_bond_atom_site_label_1
_geom_bond_atom_site_label_2
_geom_bond_distance
Au1 C1 1.961(3)
Au1 O1 2.013(2)
O1 C31 1.329(4)
C1 N5 1.348(4)
C1 N2 1.360(4)
N2 C3 1.382(4)
N2 C11 1.450(4)
C3 C4 1.345(5)
C3 H3 0.9500
C4 N5 1.384(4)
C4 H4 0.9500
N5 C21 1.448(4)
C11 C16 1.394(5)
C11 C12 1.403(4)
C12 C13 1.391(5)
C12 C17 1.504(5)
C13 C14 1.393(5)
C13 H13 0.9500
C14 C15 1.394(5)
C14 C18 1.507(5)
C15 C16 1.392(5)
C15 H15 0.9500
C16 C19 1.505(5)
C17 H17A 0.9800
C17 H17B 0.9800
C17 H17C 0.9800
C18 H18A 0.9800
C18 H18B 0.9800
C18 H18C 0.9800
C19 H19A 0.9800
C19 H19B 0.9800
C19 H19C 0.9800
C21 C26 1.376(5)
C21 C22 1.392(4)
C22 C23 1.396(5)
C22 C27 1.526(5)
C23 C24 1.384(5)
C23 H23 0.9500
C24 C25 1.393(4)
C24 C28 1.514(5)
C25 C26 1.407(5)
C25 H25 0.9500
C26 C29 1.510(4)
C27 H27A 0.9800
C27 H27B 0.9800
C27 H27C 0.9800
C28 H28A 0.9800
C28 H28B 0.9800
C28 H28C 0.9800
C29 H29A 0.9800
C29 H29B 0.9800
C29 H29C 0.9800
C31 C32 1.405(5)
C31 C36 1.406(4)
C32 C33 1.393(5)
C32 H32 0.9500
C33 O37 1.381(4)
C33 C34 1.389(5)
C34 C35 1.386(5)
C34 H34 0.9500
C35 O38 1.384(4)
C35 C36 1.385(5)
C36 H36 0.9500
O37 C37 1.414(4)
C37 H37A 0.9800
C37 H37B 0.9800
C37 H37C 0.9800
O38 C38 1.420(5)
C38 H38A 0.9800
C38 H38B 0.9800
C38 H38C 0.9800

loop_
_geom_torsion_atom_site_label_1
_geom_torsion_atom_site_label_2
_geom_torsion_atom_site_label_3
_geom_torsion_atom_site_label_4
_geom_torsion
C1 Au1 O1 C31 135.6(11)
O1 Au1 C1 N5 9.5(13)
O1 Au1 C1 N2 -166.8(10)
N5 C1 N2 C3 -0.9(3)
Au1 C1 N2 C3 176.0(2)
N5 C1 N2 C11 176.7(3)
Au1 C1 N2 C11 -6.4(4)
C1 N2 C3 C4 1.1(4)
C11 N2 C3 C4 -176.5(3)
N2 C3 C4 N5 -0.7(4)
N2 C1 N5 C4 0.4(4)
Au1 C1 N5 C4 -176.6(2)
N2 C1 N5 C21 177.6(3)
Au1 C1 N5 C21 0.6(4)
C3 C4 N5 C1 0.2(4)
C3 C4 N5 C21 -176.9(3)
C1 N2 C11 C16 -102.6(4)
C3 N2 C11 C16 74.7(4)
C1 N2 C11 C12 78.7(4)
C3 N2 C11 C12 -104.1(4)
C16 C11 C12 C13 2.1(5)
N2 C11 C12 C13 -179.2(3)
C16 C11 C12 C17 -176.7(3)
N2 C11 C12 C17 2.0(5)
C11 C12 C13 C14 -1.2(5)
C17 C12 C13 C14 177.6(3)
C12 C13 C14 C15 -1.0(5)
C12 C13 C14 C18 179.0(3)
C13 C14 C15 C16 2.4(5)
C18 C14 C15 C16 -177.6(3)
C14 C15 C16 C11 -1.5(5)
C14 C15 C16 C19 178.5(3)
C12 C11 C16 C15 -0.8(5)
N2 C11 C16 C15 -179.5(3)
C12 C11 C16 C19 179.1(3)
N2 C11 C16 C19 0.5(5)
C1 N5 C21 C26 -86.2(4)
C4 N5 C21 C26 90.6(4)
C1 N5 C21 C22 94.8(4)
C4 N5 C21 C22 -88.4(4)
C26 C21 C22 C23 -0.2(5)
N5 C21 C22 C23 178.8(3)
C26 C21 C22 C27 -179.2(4)
N5 C21 C22 C27 -0.2(5)
C21 C22 C23 C24 -0.4(5)
C27 C22 C23 C24 178.7(4)
C22 C23 C24 C25 0.3(5)
C22 C23 C24 C28 -180.0(3)
C23 C24 C25 C26 0.2(5)
C28 C24 C25 C26 -179.5(3)
C22 C21 C26 C25 0.8(5)
N5 C21 C26 C25 -178.2(3)
C22 C21 C26 C29 -179.2(3)
N5 C21 C26 C29 1.8(5)
C24 C25 C26 C21 -0.8(5)
C24 C25 C26 C29 179.2(3)
Au1 O1 C31 C32 24.4(4)
Au1 O1 C31 C36 -156.5(2)
O1 C31 C32 C33 178.4(3)
C36 C31 C32 C33 -0.7(5)
C31 C32 C33 O37 -179.9(3)
C31 C32 C33 C34 -0.2(5)
O37 C33 C34 C35 -179.0(3)
C32 C33 C34 C35 1.4(5)
C33 C34 C35 O38 179.8(3)
C33 C34 C35 C36 -1.7(5)
O38 C35 C36 C31 179.2(3)
C34 C35 C36 C31 0.8(5)
O1 C31 C36 C35 -178.7(3)
C32 C31 C36 C35 0.4(5)
C34 C33 O37 C37 177.5(4)
C32 C33 O37 C37 -2.8(6)
C36 C35 O38 C38 -5.7(6)
C34 C35 O38 C38 172.8(4)
